data_4319479
loop_
_publ_author_name
'Martin K\"ockerling'
'Johannes B. Willems'
'Paul D. Boyle'

_publ_contact_author
;
Dr. Martin K\"ockerling
Universit\"at Duisburg
FB 6 - Festk\"orperchemie
Lotharstr. 1
47057 Duisburg
Germany
;
_publ_contact_author_email hi356ko@uni-duisburg.de
_publ_contact_author_fax intl-code-(0)203-379-2110
_publ_contact_author_phone intl-code-(0)203-379-1715
_publ_section_title
;
 [(Zr6B)Cl11-xI2+x] (0 <=x<= 6): A New Mixed-Halide Structure with Zigzag
 Chains of Clusters in Multiply Twinned Crystals
;
_journal_name_full 'Inorganic Chemistry'
_journal_page_first 1439
_journal_page_last 1444
_journal_paper_doi 10.1021/ic991359v
_journal_volume 40
_journal_year 2001
_chemical_formula_moiety 'B Cl6.43 I6.80 Zr6'
_chemical_formula_sum 'B Cl6.43 I6.8 Zr6'
_chemical_formula_weight 1632.92
_space_group_IT_number 60
_symmetry_cell_setting orthorhombic
_symmetry_space_group_name_Hall '-P 2n 2ab'
_symmetry_space_group_name_H-M 'P b c n'
_atom_sites_solution_primary direct
_atom_sites_solution_secondary difmap
_audit_creation_date 'may- 2-1999'
_audit_creation_method 'ct.exe (M. K\"ockerling, 1996)'
_cell_angle_alpha 90
_cell_angle_beta 90
_cell_angle_gamma 90
_cell_formula_units_Z 4
_cell_length_a 12.365(2)
_cell_length_b 15.485(3)
_cell_length_c 13.405(2)
_cell_measurement_reflns_used 24
_cell_measurement_temperature 293(2)
_cell_measurement_theta_max 41.818
_cell_measurement_theta_min 4.214
_cell_volume 2566.7(8)
_computing_cell_refinement 'Siemens XSCANS'
_computing_data_collection 'Siemens XSCANS'
_computing_data_reduction 'Siemens XSCANS'
_computing_molecular_graphics 'Siemens SHELXTL'
_computing_structure_refinement 'SHELXL-97 (Sheldrick, 1997)'
_computing_structure_solution 'SHELXS (Sheldrick, 1990'
_diffrn_ambient_temperature 293(2)
_diffrn_measurement_device_type 'Siemens P4'
_diffrn_measurement_method '\w scans'
_diffrn_radiation_monochromator graphite
_diffrn_radiation_source 'fine-focus sealed tube'
_diffrn_radiation_type MoK\a
_diffrn_radiation_wavelength 0.71073
_diffrn_reflns_av_R_equivalents 0.017
_diffrn_reflns_limit_h_max 15
_diffrn_reflns_limit_h_min -7
_diffrn_reflns_limit_k_max 9
_diffrn_reflns_limit_k_min -19
_diffrn_reflns_limit_l_max 17
_diffrn_reflns_limit_l_min -8
_diffrn_reflns_number 3731
_diffrn_reflns_theta_max 27.0
_diffrn_reflns_theta_min 2.0
_diffrn_standards_decay_% 0.0
_diffrn_standards_interval_count 98
_diffrn_standards_number 2
_exptl_absorpt_coefficient_mu 11.182
_exptl_absorpt_correction_T_max 0.9760
_exptl_absorpt_correction_T_min 0.7820
_exptl_absorpt_correction_type empirical
_exptl_crystal_colour black
_exptl_crystal_density_diffrn 4.189
_exptl_crystal_description block
_exptl_crystal_F_000 2854
_exptl_crystal_size_max 0.15
_exptl_crystal_size_mid 0.08
_exptl_crystal_size_min 0.07
_refine_diff_density_max 1.15
_refine_diff_density_min -0.9
_refine_ls_extinction_coef 0.00030(3)
_refine_ls_extinction_expression Fc^*^=kFc[1+0.001xFc^2^\l^3^/sin(2\q)]^-1/4^
_refine_ls_extinction_method SHELXL
_refine_ls_goodness_of_fit_ref 1.016
_refine_ls_matrix_type full
_refine_ls_number_parameters 158
_refine_ls_number_reflns 1286
_refine_ls_number_restraints 1
_refine_ls_R_factor_gt 0.062
_refine_ls_shift/esd_max 0.0
_refine_ls_structure_factor_coef Fsqd
_refine_ls_weighting_details 'w=1/[\s^2^(Fo^2^)+(0.0395P)^2^+35.30P] where P=(Fo^2^+2Fc^2^)/3'
_refine_ls_weighting_scheme calc
_refine_ls_wR_factor_ref 0.1422
_reflns_number_gt 1286
_reflns_number_total 2790
_reflns_threshold_expression >2sigma(I)
_cod_data_source_file ic991359v.cif
_cod_data_source_block BCl6.43I6.80Zr6
_cod_depositor_comments
;
The following automatic conversions were performed:

'_refine_ls_weighting_scheme' value 'calc
w=1/[\s^2^(Fo^2^)+(0.0395P)^2^+35.30P] where P=(Fo^2^+2Fc^2^)/3' was
changed to 'calc'. New tag '_refine_ls_weighting_details' was
created. The value of the new tag was set to
'w=1/[\s^2^(Fo^2^)+(0.0395P)^2^+35.30P] where P=(Fo^2^+2Fc^2^)/3'.

Automatic conversion script
Id: cif_fix_values 3143 2015-03-26 13:38:13Z robertas 
;
_cod_original_formula_sum 'B Cl6.43 I6.80 Zr6'
_cod_database_code 4319479

loop_
_symmetry_equiv_pos_as_xyz
'x, y, z'
'-x+1/2, -y+1/2, z+1/2'
'-x, y, -z+1/2'
'x+1/2, -y+1/2, -z'
'-x, -y, -z'
'x-1/2, y-1/2, -z-1/2'
'x, -y, z-1/2'
'-x-1/2, y-1/2, z'

loop_
_atom_site_aniso_label
_atom_site_aniso_U_11
_atom_site_aniso_U_22
_atom_site_aniso_U_33
_atom_site_aniso_U_23
_atom_site_aniso_U_13
_atom_site_aniso_U_12
Zr1 0.020(1) 0.0180(9) 0.020(1) 0.0006(8) -0.002(1) 0.0006(9)
Zr2 0.0184(10) 0.0172(9) 0.022(1) -0.0014(8) 0.001(1) -0.0016(8)
Zr3 0.0203(9) 0.0210(8) 0.0181(8) -0.0004(9) 0.0018(8) 0.000(1)
I1 0.0384(5) 0.0297(5) 0.0311(5) -0.0070(7) -0.0081(6) 0.0110(5)
I2 0.054(8) 0.061(8) 0.056(8) -0.014(4) 0.002(4) -0.027(5)
I3 0.038(5) 0.018(4) 0.049(6) 0 -0.013(5) 0
Cl3 0.02(1) 0.05(3) 0.03(1) 0 -0.009(9) 0
I4 0.032(2) 0.040(3) 0.034(3) 0.008(2) 0.009(2) 0.012(2)
I5 0.035(3) 0.026(1) 0.044(2) -0.005(2) -0.013(2) 0.001(2)
I6 0.029(6) 0.031(9) 0.035(7) 0 -0.010(3) 0
I7 0.039(3) 0.038(2) 0.030(2) -0.009(2) 0.007(2) -0.015(2)
I8 0.064(5) 0.035(3) 0.022(3) 0.005(2) 0.006(3) 0.004(3)
Zr1A 0.021(5) 0.021(4) 0.021(5) -0.005(4) 0.003(5) 0.001(4)
Zr2A 0.027(4) 0.014(4) 0.030(5) 0.005(4) 0.000(4) 0.004(5)
Zr3A 0.026(5) 0.023(5) 0.023(5) 0.004(4) 0.002(5) 0.004(4)
I9 0.042(5) 0.052(5) 0.060(6) 0.005(5) 0.010(5) 0.008(5)

loop_
_atom_site_label
_atom_site_fract_x
_atom_site_fract_y
_atom_site_fract_z
_atom_site_U_iso_or_equiv
_atom_site_thermal_displace_type
_atom_site_occupancy
Zr1 0.3910(2) 0.7313(1) 0.1782(1) 0.0192(5) Uani 0.82
Zr2 0.3896(2) 0.5186(1) 0.1815(1) 0.0192(5) Uani 0.82
Zr3 0.3900(2) 0.6271(1) 0.3915(1) 0.0198(4) Uani 0.82
I1 0.2513(1) 0.87823(9) 0.08189(7) 0.0331(3) Uani 1.00
I2 0.5 0.5 0 0.057(7) Uani 0.30
Cl2 0.5 0.5 0 0.017(5) Uiso 0.70
I3 0.5 0.884(1) 0.25 0.035(3) Uani 0.38
Cl3 0.5 0.865(3) 0.25 0.036(9) Uiso 0.62
I4 0.4992(7) 0.7526(5) -0.0061(6) 0.035(1) Uani 0.44
Cl4 0.501(2) 0.742(2) 0.012(2) 0.037(6) Uiso 0.56
I5 0.2372(4) 0.6237(4) 0.0827(3) 0.035(1) Uani 0.48
Cl5 0.268(1) 0.624(1) 0.090(1) 0.032(4) Uiso 0.52
I6 0.5 0.368(2) 0.25 0.032(3) Uani 0.28
Cl6 0.5 0.384(2) 0.25 0.04(1) Uiso 0.72
I7 0.2393(4) 0.4993(3) 0.3363(4) 0.036(1) Uani 0.44
Cl7 0.2706(10) 0.5049(9) 0.330(1) 0.025(3) Uiso 0.56
I8 0.243(1) 0.7504(8) 0.3335(7) 0.040(2) Uani 0.44
Cl8 0.255(4) 0.745(3) 0.323(2) 0.044(9) Uiso 0.56
B1 0.5 0.626(2) 0.25 0.022(6) Uiso 1.0
Zr1A 0.1093(8) 0.5183(5) 0.1787(6) 0.021(2) Uani 0.18
Zr2A 0.1096(7) 0.6243(6) 0.3914(6) 0.024(2) Uani 0.18
Zr3A 0.1101(8) 0.7305(5) 0.1785(7) 0.024(2) Uani 0.18
I9 0 0.5 0 0.051(3) Uani 0.11

loop_
_atom_type_symbol
_atom_type_description
_atom_type_scat_dispersion_real
_atom_type_scat_dispersion_imag
_atom_type_scat_source
B B 0.0013 0.0007 'INTERNATIONAL TABLES VOL C TABLES 4.2.6.8 AND 6.1.1.4'
CL CL 0.1484 0.1585 'INTERNATIONAL TABLES VOL C TABLES 4.2.6.8 AND 6.1.1.4'
ZR ZR -2.9673 0.5597 'INTERNATIONAL TABLES VOL C TABLES 4.2.6.8 AND 6.1.1.4'
I I -0.4742 1.8119 'INTERNATIONAL TABLES VOL C TABLES 4.2.6.8 AND 6.1.1.4'

loop_
_geom_angle_atom_site_label_1
_geom_angle_atom_site_label_2
_geom_angle_atom_site_label_3
_geom_angle
Cl5 Zr1 B1 94.5(7)
Cl8 Zr1 B1 97.0(9)
Cl5 Zr1 Cl8 91(1)
Cl4 Zr1 B1 95.4(5)
Cl4 Zr1 Cl5 87.4(7)
Cl4 Zr1 Cl8 168(1)
Cl3 Zr1 B1 96.0(8)
Cl3 Zr1 Cl5 169.4(7)
Cl3 Zr1 Cl8 90(1)
Cl3 Zr1 Cl4 89.8(6)
I8 Zr1 B1 98.4(3)
Cl5 Zr1 I8 91.4(5)
I8 Zr1 Cl8 2(1)
Cl4 Zr1 I8 166.2(6)
Cl3 Zr1 I8 88.9(3)
I4 Zr1 B1 99.8(2)
I4 Zr1 Cl5 87.2(4)
I4 Zr1 Cl8 163.3(9)
I4 Zr1 Cl4 4.4(7)
Cl3 Zr1 I4 89.2(2)
I4 Zr1 I8 161.9(3)
I5 Zr1 B1 99.4(6)
I5 Zr1 Cl5 5.8(5)
I5 Zr1 Cl8 87(1)
Cl4 Zr1 I5 90.1(6)
Cl3 Zr1 I5 164.6(6)
I5 Zr1 I8 87.6(3)
I4 Zr1 I5 89.5(2)
I3 Zr1 B1 99.5(6)
I3 Zr1 Cl5 165.8(5)
I3 Zr1 Cl8 89(1)
I3 Zr1 Cl4 89.5(6)
I3 Zr1 Cl3 3.6(8)
I3 Zr1 I8 88.3(3)
I3 Zr1 I4 88.6(2)
I3 Zr1 I5 161.1(2)
I1 Zr1 B1 177.9(5)
I1 Zr1 Cl5 87.4(4)
I1 Zr1 Cl8 83.9(9)
I1 Zr1 Cl4 83.8(5)
I1 Zr1 Cl3 82.1(6)
I1 Zr1 I8 82.4(2)
I1 Zr1 I4 79.4(2)
I1 Zr1 I5 82.6(1)
I1 Zr1 I3 78.5(2)
Zr3 Zr1 B1 45.30(4)
Zr3 Zr1 Cl5 94.7(4)
Zr3 Zr1 Cl8 51.7(9)
Zr3 Zr1 Cl4 140.7(5)
Zr3 Zr1 Cl3 94.0(4)
Zr3 Zr1 I8 53.1(2)
Zr3 Zr1 I4 145.1(2)
Zr3 Zr1 I5 95.8(1)
Zr3 Zr1 I3 96.5(2)
Zr3 Zr1 I1 135.51(8)
Zr3 Zr1 B1 45.22(4)
Zr3 Zr1 Cl5 92.2(4)
Zr3 Zr1 Cl8 142.2(9)
Zr3 Zr1 Cl4 50.1(5)
Zr3 Zr1 Cl3 93.9(4)
Zr3 Zr1 I8 143.6(3)
Zr3 Zr1 I4 54.5(2)
Zr3 Zr1 I5 97.8(1)
Zr3 Zr1 I3 96.4(2)
Zr3 Zr1 I1 133.88(7)
Zr3 Zr1 Zr3 90.52(7)
Cl7 Zr2 B1 95.3(3)
Cl5 Zr2 B1 94.5(7)
Cl5 Zr2 Cl7 95.3(5)
Cl6 Zr2 B1 96.9(7)
Cl6 Zr2 Cl7 87.8(4)
Cl5 Zr2 Cl6 167.9(6)
I7 Zr2 B1 99.9(1)
I7 Zr2 Cl7 5.4(4)
Cl5 Zr2 I7 92.0(4)
Cl6 Zr2 I7 90.1(1)
Cl2 Zr2 B1 97.46(6)
Cl2 Zr2 Cl7 167.0(3)
Cl2 Zr2 Cl5 86.2(4)
Cl2 Zr2 Cl6 88.26(8)
Cl2 Zr2 I7 162.6(1)
I2 Zr2 B1 97.46(6)
I2 Zr2 Cl7 167.0(3)
I2 Zr2 Cl5 86.2(4)
I2 Zr2 Cl6 88.26(8)
I2 Zr2 I7 162.6(1)
I2 Zr2 Cl2 0
I5 Zr2 B1 99.5(6)
I5 Zr2 Cl7 91.6(4)
I5 Zr2 Cl5 5.9(5)
I5 Zr2 Cl6 163.6(5)
I5 Zr2 I7 88.0(1)
Cl2 Zr2 I5 88.7(1)
I2 Zr2 I5 88.7(1)
I6 Zr2 B1 100.0(6)
I6 Zr2 Cl7 87.5(3)
Cl5 Zr2 I6 164.9(5)
I6 Zr2 Cl6 3.1(8)
I6 Zr2 I7 89.5(1)
Cl2 Zr2 I6 87.86(6)
I2 Zr2 I6 87.86(6)
I5 Zr2 I6 160.5(3)
I1 Zr2 B1 177.5(2)
I1 Zr2 Cl7 87.2(3)
I1 Zr2 Cl5 84.8(4)
I1 Zr2 Cl6 83.6(5)
I1 Zr2 I7 82.6(1)
I1 Zr2 Cl2 80.07(5)
I1 Zr2 I2 80.07(5)
I1 Zr2 I5 80.0(1)
I1 Zr2 I6 80.5(3)
Zr3 Zr2 B1 45.38(5)
Zr3 Zr2 Cl7 50.0(3)
Zr3 Zr2 Cl5 95.0(4)
Zr3 Zr2 Cl6 95.9(3)
Zr3 Zr2 I7 54.5(1)
Zr3 Zr2 Cl2 142.83(8)
Zr3 Zr2 I2 142.83(8)
Zr3 Zr2 I5 96.2(1)
Zr3 Zr2 I6 98.1(2)
Zr3 Zr2 I1 137.09(8)
Zr2 Zr2 B1 45.3(6)
Zr2 Zr2 Cl7 92.6(3)
Zr2 Zr2 Cl5 139.6(4)
Zr2 Zr2 Cl6 51.6(5)
Zr2 Zr2 I7 97.9(1)
Zr2 Zr2 Cl2 94.63(8)
Zr2 Zr2 I2 94.63(8)
Zr2 Zr2 I5 144.7(1)
Zr2 Zr2 I6 54.7(3)
Zr2 Zr2 I1 135.17(4)
Zr2 Zr2 Zr3 61.26(6)
Cl7 Zr3 B1 93.8(7)
Cl4 Zr3 B1 96.3(8)
Cl4 Zr3 Cl7 168.9(7)
Cl8 Zr3 B1 95(1)
Cl7 Zr3 Cl8 92(1)
Cl4 Zr3 Cl8 92(1)
I8 Zr3 B1 99.3(6)
Cl7 Zr3 I8 92.3(4)
Cl4 Zr3 I8 90.5(7)
I8 Zr3 Cl8 4(1)
Cl2 Zr3 B1 97.7(6)
Cl2 Zr3 Cl7 85.9(4)
Cl2 Zr3 Cl4 88.3(6)
Cl2 Zr3 Cl8 167.0(8)
Cl2 Zr3 I8 163.0(3)
I2 Zr3 B1 97.7(6)
I2 Zr3 Cl7 85.9(4)
I2 Zr3 Cl4 88.3(6)
I2 Zr3 Cl8 167.0(8)
I2 Zr3 I8 163.0(3)
I2 Zr3 Cl2 0
I7 Zr3 B1 99.6(6)
I7 Zr3 Cl7 6.4(4)
Cl4 Zr3 I7 164.0(6)
I7 Zr3 Cl8 89(1)
I7 Zr3 I8 88.6(3)
Cl2 Zr3 I7 87.9(1)
I2 Zr3 I7 87.9(1)
I4 Zr3 B1 99.5(6)
I4 Zr3 Cl7 166.0(4)
I4 Zr3 Cl4 3.1(7)
I4 Zr3 Cl8 91.2(9)
I4 Zr3 I8 89.8(3)
Cl2 Zr3 I4 88.0(2)
I2 Zr3 I4 88.0(2)
I4 Zr3 I7 160.9(2)
I1 Zr3 B1 177.6(7)
I1 Zr3 Cl7 85.5(3)
I1 Zr3 Cl4 84.1(6)
I1 Zr3 Cl8 87.0(8)
I1 Zr3 I8 83.0(2)
I1 Zr3 Cl2 80.03(5)
I1 Zr3 I2 80.03(5)
I1 Zr3 I7 79.9(1)
I1 Zr3 I4 81.0(2)
Zr2 Zr3 B1 45.5(6)
Zr2 Zr3 Cl7 48.4(3)
Zr2 Zr3 Cl4 141.8(6)
Zr2 Zr3 Cl8 93.2(8)
Zr2 Zr3 I8 96.4(2)
Zr2 Zr3 Cl2 94.98(6)
Zr2 Zr3 I2 94.98(6)
Zr2 Zr3 I7 54.1(1)
Zr2 Zr3 I4 144.9(2)
Zr2 Zr3 I1 133.94(7)
Zr1 Zr3 B1 45.1(6)
Zr1 Zr3 Cl7 94.8(4)
Zr1 Zr3 Cl4 95.6(6)
Zr1 Zr3 Cl8 50.2(8)
Zr1 Zr3 I8 54.2(2)
Zr1 Zr3 Cl2 142.77(7)
Zr1 Zr3 I2 142.77(7)
Zr1 Zr3 I7 96.8(1)
Zr1 Zr3 I4 97.7(2)
Zr1 Zr3 I1 137.18(8)
Zr1 Zr3 Zr2 60.28(5)
Zr2 I1 Zr3 93.24(6)
Zr1 I1 Zr2 130.06(5)
Zr1 I1 Zr3 129.17(6)
Zr3 I2 Zr3 180
Zr2 I2 Zr3 73.35(5)
Zr2 I2 Zr3 106.65(5)
Zr2 I2 Zr2 180
Zr3 Cl2 Zr3 180
Zr2 Cl2 Zr3 73.35(5)
Zr2 Cl2 Zr3 106.65(5)
Zr2 Cl2 Zr2 180
Zr1 I3 Zr1 70.2(4)
Zr1 Cl3 Zr1 77(1)
Zr1 I4 Zr3 71.0(2)
Zr1 Cl4 Zr3 78.5(6)
Zr1 I5 Zr2 71.3(1)
Zr1 Cl5 Zr2 81.0(4)
Zr2 I6 Zr2 70.5(6)
Zr2 Cl6 Zr2 77(1)
Zr2 I7 Zr3 71.4(1)
Zr2 Cl7 Zr3 81.6(4)
Zr1 I8 Zr3 72.7(4)
Zr1 Cl8 Zr3 78(1)
Zr1 B1 Zr1 91(1)
Zr1 B1 Zr3 89.7(6)
Zr1 B1 Zr3 89.6(6)
Zr3 B1 Zr3 179(2)
Zr1 B1 Zr2 178.7(6)
Zr1 B1 Zr2 89.89(6)
Zr2 B1 Zr3 89.1(6)
Zr2 B1 Zr3 91.5(6)
Zr2 B1 Zr2 90(1)
Zr3A Zr1A I9 96.0(3)
Zr2A Zr1A I9 143.4(4)
Zr2A Zr1A Zr3A 60.1(3)
Zr2A Zr1A I9 53.4(2)
Zr2A Zr1A Zr3A 60.4(3)
Zr2A Zr1A Zr2A 90.0(3)
Zr1A Zr1A I9 95.8(4)
Zr1A Zr1A Zr3A 90.2(3)
Zr1A Zr1A Zr2A 60.0(3)
Zr1A Zr1A Zr2A 59.7(3)
Zr1A Zr2A I9 96.2(3)
Zr3A Zr2A I9 143.5(4)
Zr1A Zr2A Zr3A 59.8(2)
Zr1A Zr2A I9 53.3(2)
Zr1A Zr2A Zr1A 60.3(3)
Zr1A Zr2A Zr3A 90.2(3)
Zr3A Zr2A I9 95.3(3)
Zr1A Zr2A Zr3A 90.1(3)
Zr3A Zr2A Zr3A 60.6(3)
Zr1A Zr2A Zr3A 59.6(2)
Zr1A Zr3A Zr2A 60.0(3)
Zr1A Zr3A Zr2A 60.1(3)
Zr2A Zr3A Zr2A 89.8(4)
Zr1A Zr3A Zr3A 89.8(3)
Zr2A Zr3A Zr3A 60.0(3)
Zr2A Zr3A Zr3A 59.5(3)
Zr1A I9 Zr1A 180
Zr1A I9 Zr2A 106.7(2)
Zr1A I9 Zr2A 73.3(2)

loop_
_geom_bond_atom_site_label_1
_geom_bond_atom_site_label_2
_geom_bond_distance
Zr1 B1 2.33(2)
Zr1 Cl5 2.54(2)
Zr1 Cl8 2.58(4)
Zr1 Cl4 2.62(2)
Zr1 Cl3 2.65(3)
Zr1 I8 2.79(1)
Zr1 I4 2.828(8)
Zr1 I5 2.835(5)
Zr1 I3 2.88(2)
Zr1 I1 3.135(2)
Zr1 Zr3 3.283(2)
Zr1 Zr3 3.287(3)
Zr2 B1 2.34(2)
Zr2 Cl7 2.48(1)
Zr2 Cl5 2.53(2)
Zr2 Cl6 2.65(3)
Zr2 I7 2.803(5)
Zr2 Cl2 2.804(2)
Zr2 I2 2.804(2)
Zr2 I5 2.821(5)
Zr2 I6 2.85(2)
Zr2 I1 3.089(2)
Zr2 Zr3 3.278(2)
Zr2 Zr2 3.291(4)
Zr3 B1 2.334(2)
Zr3 Cl7 2.54(1)
Zr3 Cl4 2.57(2)
Zr3 Cl8 2.63(4)
Zr3 I8 2.75(1)
Zr3 Cl2 2.800(2)
Zr3 I2 2.800(2)
Zr3 I7 2.817(5)
Zr3 I4 2.831(8)
Zr3 I1 3.094(2)
Zr1A I9 2.764(9)
Zr1A Zr3A 3.29(1)
Zr1A Zr2A 3.29(1)
Zr1A Zr2A 3.30(1)
Zr1A Zr1A 3.31(2)
Zr2A I9 2.768(9)
Zr2A Zr3A 3.29(1)
Zr2A Zr3A 3.31(1)
Zr3A Zr3A 3.33(2)
